data_4028235
loop_
_publ_author_name
'Naresh Theddu'
'Edwin Vedejs'

_publ_section_title
;
 Stille Coupling of an Aziridinyl Stannatrane
;
_journal_name_full 'Journal of Organic Chemistry'
_journal_page_first 5061
_journal_page_last 5066
_journal_paper_doi 10.1021/jo4005052
_journal_volume 78
_journal_year 2013
_chemical_formula_moiety 'C28 H37 N O2 P2 Pd I, (C H2 Cl2)1.5'
_chemical_formula_sum 'C29.5 H40 Cl I N O2 P2 Pd'
_chemical_formula_weight 984.12
_chemical_name_systematic
;
 ?
;
_space_group_IT_number 14
_symmetry_cell_setting monoclinic
_symmetry_space_group_name_Hall '-P 2ybc'
_symmetry_space_group_name_H-M 'P 1 21/c 1'
_atom_sites_solution_hydrogens geom
_atom_sites_solution_primary direct
_atom_sites_solution_secondary difmap
_audit_creation_method SHELXL-97
_cell_angle_alpha 90.00
_cell_angle_beta 92.029(3)
_cell_angle_gamma 90.00
_cell_formula_units_Z 4
_cell_length_a 12.537(2)
_cell_length_b 11.4184(19)
_cell_length_c 30.962(5)
_cell_measurement_reflns_used 2022
_cell_measurement_temperature 85(2)
_cell_measurement_theta_max 26.48
_cell_measurement_theta_min 2.22
_cell_volume 4429.5(12)
_computing_cell_refinement 'Bruker SMART'
_computing_data_collection 'Bruker SMART-APEX'
_computing_data_reduction 'Bruker SHELXTL'
_computing_molecular_graphics 'Bruker SHELXTL'
_computing_publication_material 'Bruker SHELXTL'
_computing_structure_refinement 'SHELXL-97 (Sheldrick, 2008)'
_computing_structure_solution 'SHELXS-97 (Sheldrick, 2008)'
_diffrn_ambient_temperature 85(2)
_diffrn_measured_fraction_theta_full 0.999
_diffrn_measured_fraction_theta_max 0.999
_diffrn_measurement_device_type 'Bruker Platform-APEX'
_diffrn_radiation_monochromator graphite
_diffrn_radiation_source 'fine-focus sealed tube'
_diffrn_radiation_type MoK\a
_diffrn_radiation_wavelength 0.71073
_diffrn_reflns_av_R_equivalents 0.0777
_diffrn_reflns_av_sigmaI/netI 0.0417
_diffrn_reflns_limit_h_max 16
_diffrn_reflns_limit_h_min -16
_diffrn_reflns_limit_k_max 14
_diffrn_reflns_limit_k_min -14
_diffrn_reflns_limit_l_max 40
_diffrn_reflns_limit_l_min -40
_diffrn_reflns_number 110165
_diffrn_reflns_theta_full 27.51
_diffrn_reflns_theta_max 27.51
_diffrn_reflns_theta_min 1.90
_exptl_absorpt_coefficient_mu 1.391
_exptl_absorpt_correction_T_max 0.9409
_exptl_absorpt_correction_T_min 0.6606
_exptl_absorpt_correction_type multi-scan
_exptl_absorpt_process_details
;
  Blessing, R. Acta Cryst. (1995) A51 33-38.
  Sheldrick, G.  SADABS (Version 2008/1) Bruker AXS area
  detector absorption and other corrections, University of 
  Gottingen, Germany 2008.
;
_exptl_crystal_colour yellow
_exptl_crystal_density_diffrn 1.476
_exptl_crystal_description needle
_exptl_crystal_F_000 1912
_exptl_crystal_size_max 0.22
_exptl_crystal_size_mid 0.04
_exptl_crystal_size_min 0.03
_refine_diff_density_max 0.833
_refine_diff_density_min -0.978
_refine_diff_density_rms 0.103
_refine_ls_extinction_method none
_refine_ls_goodness_of_fit_ref 1.054
_refine_ls_hydrogen_treatment mixed
_refine_ls_matrix_type full
_refine_ls_number_parameters 483
_refine_ls_number_reflns 10161
_refine_ls_number_restraints 0
_refine_ls_restrained_S_all 1.054
_refine_ls_R_factor_all 0.0542
_refine_ls_R_factor_gt 0.0399
_refine_ls_shift/su_max 0.001
_refine_ls_shift/su_mean 0.000
_refine_ls_structure_factor_coef Fsqd
_refine_ls_weighting_details 'calc w=1/[\s^2^(Fo^2^)+(0.0387P)^2^+6.6360P] where P=(Fo^2^+2Fc^2^)/3'
_refine_ls_weighting_scheme calc
_refine_ls_wR_factor_gt 0.0858
_refine_ls_wR_factor_ref 0.0900
_reflns_number_gt 8541
_reflns_number_total 10161
_reflns_threshold_expression >2sigma(I)
_cod_data_source_file jo4005052_si_001.cif
_cod_data_source_block tn324
_cod_original_cell_volume 4429.4(13)
_cod_original_formula_sum 'C29.50 H40 Cl I N O2 P2 Pd'
_cod_database_code 4028235

loop_
_symmetry_equiv_pos_as_xyz
'x, y, z'
'-x, y+1/2, -z+1/2'
'-x, -y, -z'
'x, -y-1/2, z-1/2'

loop_
_atom_site_label
_atom_site_type_symbol
_atom_site_fract_x
_atom_site_fract_y
_atom_site_fract_z
_atom_site_U_iso_or_equiv
_atom_site_adp_type
_atom_site_occupancy
_atom_site_symmetry_multiplicity
_atom_site_calc_flag
_atom_site_refinement_flags
Pd1 Pd 0.416940(18) 0.34302(2) 0.172474(8) 0.01508(7) Uani 1 1 d .
I1 I 0.456856(17) 0.541815(18) 0.215434(7) 0.02093(6) Uani 1 1 d .
P1 P 0.24222(6) 0.34085(7) 0.19648(3) 0.01704(17) Uani 1 1 d .
P2 P 0.58549(6) 0.32943(7) 0.14314(3) 0.01687(17) Uani 1 1 d .
O1 O 0.2807(2) 0.1938(2) 0.03611(9) 0.0393(7) Uani 1 1 d .
O2 O 0.3185(2) 0.3429(2) 0.08195(8) 0.0293(6) Uani 1 1 d .
N1 N 0.4163(2) 0.0884(2) 0.16983(9) 0.0175(6) Uani 1 1 d .
H1 H 0.442(3) 0.073(4) 0.1935(14) 0.035(12) Uiso 1 1 d .
C1 C 0.3899(2) 0.1865(3) 0.14657(11) 0.0187(7) Uani 1 1 d .
C2 C 0.3475(3) 0.1515(3) 0.10680(11) 0.0212(7) Uani 1 1 d .
C3 C 0.3462(3) 0.0248(3) 0.10577(11) 0.0200(7) Uani 1 1 d .
C4 C 0.3123(3) -0.0597(3) 0.07587(12) 0.0294(8) Uani 1 1 d .
H4A H 0.2800 -0.0379 0.0488 0.035 Uiso 1 1 calc R
C5 C 0.3270(3) -0.1757(3) 0.08663(14) 0.0346(9) Uani 1 1 d .
H5A H 0.3035 -0.2343 0.0667 0.042 Uiso 1 1 calc R
C6 C 0.3745(3) -0.2093(3) 0.12535(14) 0.0361(10) Uani 1 1 d .
H6A H 0.3842 -0.2904 0.1311 0.043 Uiso 1 1 calc R
C7 C 0.4090(3) -0.1284(3) 0.15646(12) 0.0255(8) Uani 1 1 d .
H7A H 0.4420 -0.1516 0.1832 0.031 Uiso 1 1 calc R
C8 C 0.3918(3) -0.0112(3) 0.14586(11) 0.0204(7) Uani 1 1 d .
C9 C 0.3134(3) 0.2267(3) 0.07170(12) 0.0263(8) Uani 1 1 d .
C10 C 0.2872(4) 0.4183(4) 0.04872(13) 0.0408(10) Uani 1 1 d .
H10A H 0.3425 0.4205 0.0271 0.061 Uiso 1 1 calc R
H10B H 0.2768 0.4971 0.0604 0.061 Uiso 1 1 calc R
H10C H 0.2200 0.3905 0.0351 0.061 Uiso 1 1 calc R
C11 C 0.1635(3) 0.2130(3) 0.17921(12) 0.0243(8) Uani 1 1 d .
C12 C 0.1564(3) 0.1124(3) 0.20384(17) 0.0427(11) Uani 1 1 d .
H12A H 0.1848 0.1111 0.2327 0.051 Uiso 1 1 calc R
C13 C 0.1073(4) 0.0128(4) 0.1861(2) 0.0651(18) Uani 1 1 d .
H13A H 0.1032 -0.0564 0.2030 0.078 Uiso 1 1 calc R
C14 C 0.0653(3) 0.0135(4) 0.1450(2) 0.0666(19) Uani 1 1 d .
H14A H 0.0325 -0.0551 0.1333 0.080 Uiso 1 1 calc R
C15 C 0.0702(3) 0.1121(5) 0.12066(18) 0.0529(14) Uani 1 1 d .
H15A H 0.0407 0.1124 0.0920 0.063 Uiso 1 1 calc R
C16 C 0.1184(3) 0.2132(4) 0.13754(14) 0.0371(10) Uani 1 1 d .
H16A H 0.1203 0.2824 0.1205 0.045 Uiso 1 1 calc R
C17 C 0.1540(2) 0.4599(3) 0.17898(10) 0.0185(6) Uani 1 1 d .
C18 C 0.0463(3) 0.4569(3) 0.18932(11) 0.0237(7) Uani 1 1 d .
H18A H 0.0202 0.3933 0.2057 0.028 Uiso 1 1 calc R
C19 C -0.0222(3) 0.5452(3) 0.17600(12) 0.0271(8) Uani 1 1 d .
H19A H -0.0951 0.5424 0.1833 0.033 Uiso 1 1 calc R
C20 C 0.0148(3) 0.6380(3) 0.15197(12) 0.0298(8) Uani 1 1 d .
H20A H -0.0326 0.6989 0.1430 0.036 Uiso 1 1 calc R
C21 C 0.1206(3) 0.6420(3) 0.14111(13) 0.0300(8) Uani 1 1 d .
H21A H 0.1457 0.7054 0.1244 0.036 Uiso 1 1 calc R
C22 C 0.1910(3) 0.5528(3) 0.15465(11) 0.0216(7) Uani 1 1 d .
H22A H 0.2638 0.5559 0.1472 0.026 Uiso 1 1 calc R
C23 C 0.2424(3) 0.3387(3) 0.25508(11) 0.0210(7) Uani 1 1 d .
C24 C 0.1837(3) 0.4161(3) 0.27935(11) 0.0228(7) Uani 1 1 d .
H24A H 0.1403 0.4738 0.2653 0.027 Uiso 1 1 calc R
C25 C 0.1887(3) 0.4091(3) 0.32403(12) 0.0272(8) Uani 1 1 d .
H25A H 0.1504 0.4640 0.3405 0.033 Uiso 1 1 calc R
C26 C 0.2485(3) 0.3233(3) 0.34483(12) 0.0255(8) Uani 1 1 d .
H26A H 0.2482 0.3165 0.3754 0.031 Uiso 1 1 calc R
C27 C 0.3089(3) 0.2474(3) 0.32090(12) 0.0304(8) Uani 1 1 d .
H27A H 0.3515 0.1893 0.3351 0.037 Uiso 1 1 calc R
C28 C 0.3074(3) 0.2558(3) 0.27631(12) 0.0290(8) Uani 1 1 d .
H28A H 0.3507 0.2050 0.2601 0.035 Uiso 1 1 calc R
C29 C 0.5984(2) 0.2194(3) 0.10082(11) 0.0191(7) Uani 1 1 d .
C30 C 0.5811(3) 0.2479(3) 0.05744(11) 0.0241(7) Uani 1 1 d .
H30A H 0.5677 0.3269 0.0493 0.029 Uiso 1 1 calc R
C31 C 0.5832(3) 0.1616(3) 0.02595(12) 0.0316(8) Uani 1 1 d .
H31A H 0.5721 0.1822 -0.0036 0.038 Uiso 1 1 calc R
C32 C 0.6014(3) 0.0457(3) 0.03720(12) 0.0296(8) Uani 1 1 d .
H32A H 0.6024 -0.0133 0.0156 0.035 Uiso 1 1 calc R
C33 C 0.6181(3) 0.0171(3) 0.08027(12) 0.0267(8) Uani 1 1 d .
H33A H 0.6302 -0.0623 0.0883 0.032 Uiso 1 1 calc R
C34 C 0.6173(3) 0.1025(3) 0.11176(11) 0.0213(7) Uani 1 1 d .
H34A H 0.6297 0.0815 0.1412 0.026 Uiso 1 1 calc R
C35 C 0.6235(3) 0.4624(3) 0.11501(11) 0.0209(7) Uani 1 1 d .
C36 C 0.5429(3) 0.5326(3) 0.09694(11) 0.0258(8) Uani 1 1 d .
H36A H 0.4704 0.5163 0.1026 0.031 Uiso 1 1 calc R
C37 C 0.5681(3) 0.6262(3) 0.07073(12) 0.0321(9) Uani 1 1 d .
H37A H 0.5126 0.6733 0.0583 0.039 Uiso 1 1 calc R
C38 C 0.6730(3) 0.6518(3) 0.06243(12) 0.0326(9) Uani 1 1 d .
H38A H 0.6896 0.7155 0.0441 0.039 Uiso 1 1 calc R
C39 C 0.7534(3) 0.5841(3) 0.08090(12) 0.0322(9) Uani 1 1 d .
H39A H 0.8258 0.6020 0.0757 0.039 Uiso 1 1 calc R
C40 C 0.7292(3) 0.4899(3) 0.10708(12) 0.0262(8) Uani 1 1 d .
H40A H 0.7851 0.4438 0.1197 0.031 Uiso 1 1 calc R
C41 C 0.6932(2) 0.2929(3) 0.18180(11) 0.0179(6) Uani 1 1 d .
C42 C 0.6770(3) 0.3053(3) 0.22588(11) 0.0206(7) Uani 1 1 d .
H42A H 0.6109 0.3343 0.2354 0.025 Uiso 1 1 calc R
C43 C 0.7574(3) 0.2751(3) 0.25582(11) 0.0227(7) Uani 1 1 d .
H43A H 0.7465 0.2847 0.2858 0.027 Uiso 1 1 calc R
C44 C 0.8529(3) 0.2315(3) 0.24219(12) 0.0227(7) Uani 1 1 d .
H44A H 0.9076 0.2108 0.2628 0.027 Uiso 1 1 calc R
C45 C 0.8696(3) 0.2178(3) 0.19846(12) 0.0219(7) Uani 1 1 d .
H45A H 0.9356 0.1874 0.1892 0.026 Uiso 1 1 calc R
C46 C 0.7904(2) 0.2481(3) 0.16823(11) 0.0203(7) Uani 1 1 d .
H46A H 0.8019 0.2384 0.1383 0.024 Uiso 1 1 calc R

loop_
_atom_site_aniso_label
_atom_site_aniso_U_11
_atom_site_aniso_U_22
_atom_site_aniso_U_33
_atom_site_aniso_U_23
_atom_site_aniso_U_13
_atom_site_aniso_U_12
Pd1 0.01303(12) 0.01432(12) 0.01793(13) -0.00082(9) 0.00118(9) -0.00074(9)
I1 0.01911(11) 0.01941(11) 0.02419(12) -0.00184(9) -0.00046(8) -0.00135(8)
P1 0.0139(4) 0.0149(4) 0.0223(4) 0.0007(3) 0.0015(3) 0.0001(3)
P2 0.0152(4) 0.0178(4) 0.0177(4) -0.0005(3) 0.0019(3) -0.0009(3)
O1 0.0571(19) 0.0370(16) 0.0229(15) -0.0038(12) -0.0109(13) -0.0060(14)
O2 0.0411(15) 0.0268(13) 0.0197(13) 0.0004(11) -0.0057(11) 0.0013(11)
N1 0.0167(13) 0.0206(14) 0.0152(14) 0.0001(12) 0.0020(11) -0.0009(11)
C1 0.0151(15) 0.0175(15) 0.0238(18) 0.0011(13) 0.0049(13) -0.0022(12)
C2 0.0189(16) 0.0220(17) 0.0226(17) -0.0033(14) 0.0013(13) 0.0009(13)
C3 0.0185(16) 0.0182(16) 0.0236(18) -0.0012(13) 0.0066(13) -0.0005(12)
C4 0.0292(19) 0.032(2) 0.027(2) -0.0103(16) 0.0066(15) -0.0081(15)
C5 0.042(2) 0.025(2) 0.037(2) -0.0122(17) 0.0149(18) -0.0137(17)
C6 0.051(2) 0.0173(18) 0.041(2) -0.0010(17) 0.017(2) -0.0083(17)
C7 0.0278(19) 0.0228(18) 0.0264(19) 0.0022(15) 0.0090(15) -0.0018(14)
C8 0.0210(17) 0.0212(17) 0.0193(17) -0.0022(13) 0.0036(13) -0.0035(13)
C9 0.0273(18) 0.0256(18) 0.0258(19) -0.0045(15) -0.0015(14) -0.0018(15)
C10 0.049(3) 0.049(3) 0.023(2) -0.0084(19) -0.0125(18) 0.005(2)
C11 0.0135(15) 0.0198(17) 0.040(2) -0.0064(15) 0.0086(14) -0.0008(13)
C12 0.0155(18) 0.026(2) 0.086(4) 0.015(2) -0.0042(19) 0.0012(15)
C13 0.024(2) 0.020(2) 0.151(6) 0.008(3) -0.004(3) -0.0018(17)
C14 0.018(2) 0.033(3) 0.150(6) -0.045(3) 0.014(3) -0.0064(18)
C15 0.025(2) 0.061(3) 0.073(3) -0.041(3) 0.014(2) -0.019(2)
C16 0.028(2) 0.040(2) 0.044(2) -0.0191(19) 0.0135(18) -0.0129(17)
C17 0.0179(15) 0.0173(15) 0.0201(17) -0.0021(13) -0.0020(12) 0.0001(12)
C18 0.0203(17) 0.0232(17) 0.0272(19) -0.0043(15) -0.0029(13) -0.0032(14)
C19 0.0162(16) 0.0316(19) 0.033(2) -0.0084(16) -0.0041(14) 0.0033(14)
C20 0.0277(19) 0.0287(19) 0.032(2) -0.0022(16) -0.0108(15) 0.0095(15)
C21 0.033(2) 0.0225(18) 0.034(2) 0.0067(16) -0.0072(16) 0.0024(15)
C22 0.0223(17) 0.0211(17) 0.0211(18) 0.0022(14) -0.0031(13) -0.0005(13)
C23 0.0181(16) 0.0202(16) 0.0248(18) 0.0045(14) 0.0030(13) -0.0006(13)
C24 0.0232(17) 0.0213(17) 0.0237(18) 0.0022(14) 0.0004(14) 0.0033(13)
C25 0.0302(19) 0.0247(18) 0.027(2) -0.0023(15) 0.0041(15) 0.0010(15)
C26 0.0257(18) 0.0276(19) 0.0233(19) 0.0046(15) 0.0019(14) -0.0016(14)
C27 0.0263(19) 0.035(2) 0.030(2) 0.0100(17) -0.0008(15) 0.0106(16)
C28 0.0269(19) 0.0280(19) 0.033(2) 0.0076(16) 0.0066(15) 0.0114(15)
C29 0.0148(15) 0.0220(16) 0.0206(17) -0.0024(13) 0.0023(12) -0.0022(12)
C30 0.0289(18) 0.0192(17) 0.0243(19) -0.0016(14) 0.0019(14) 0.0016(14)
C31 0.043(2) 0.032(2) 0.0204(19) -0.0022(16) 0.0017(16) 0.0005(17)
C32 0.038(2) 0.0272(19) 0.0238(19) -0.0091(15) 0.0011(15) -0.0004(16)
C33 0.0271(19) 0.0218(18) 0.031(2) -0.0064(15) -0.0006(15) -0.0017(14)
C34 0.0180(16) 0.0249(18) 0.0212(18) -0.0024(14) 0.0006(13) -0.0014(13)
C35 0.0271(17) 0.0172(16) 0.0187(17) -0.0022(13) 0.0030(13) -0.0032(13)
C36 0.0288(19) 0.0267(18) 0.0220(18) 0.0013(15) 0.0044(14) 0.0029(15)
C37 0.045(2) 0.0277(19) 0.024(2) 0.0038(16) 0.0036(17) 0.0056(17)
C38 0.058(3) 0.0223(18) 0.0183(18) -0.0027(15) 0.0069(17) -0.0092(17)
C39 0.037(2) 0.031(2) 0.029(2) -0.0016(16) 0.0073(16) -0.0140(17)
C40 0.0264(18) 0.0261(18) 0.0262(19) 0.0004(15) 0.0014(14) -0.0087(14)
C41 0.0158(15) 0.0166(15) 0.0214(17) -0.0006(13) 0.0012(12) -0.0040(12)
C42 0.0177(16) 0.0227(16) 0.0215(18) 0.0035(14) 0.0043(13) 0.0011(13)
C43 0.0166(16) 0.0284(18) 0.0229(18) 0.0011(14) -0.0003(13) -0.0022(13)
C44 0.0170(16) 0.0200(16) 0.0306(19) 0.0025(14) -0.0052(14) -0.0023(13)
C45 0.0135(15) 0.0178(16) 0.035(2) -0.0031(14) 0.0033(13) -0.0012(12)
C46 0.0186(16) 0.0185(16) 0.0241(18) -0.0020(13) 0.0038(13) -0.0033(12)

loop_
_atom_type_symbol
_atom_type_description
_atom_type_scat_dispersion_real
_atom_type_scat_dispersion_imag
_atom_type_scat_source
C C 0.0033 0.0016 'International Tables Vol C Tables 4.2.6.8 and 6.1.1.4'
H H 0.0000 0.0000 'International Tables Vol C Tables 4.2.6.8 and 6.1.1.4'
N N 0.0061 0.0033 'International Tables Vol C Tables 4.2.6.8 and 6.1.1.4'
O O 0.0106 0.0060 'International Tables Vol C Tables 4.2.6.8 and 6.1.1.4'
P P 0.1023 0.0942 'International Tables Vol C Tables 4.2.6.8 and 6.1.1.4'
Pd Pd -0.9988 1.0072 'International Tables Vol C Tables 4.2.6.8 and 6.1.1.4'
I I -0.4742 1.8119 'International Tables Vol C Tables 4.2.6.8 and 6.1.1.4'
Cl Cl 0.1484 0.1585 'International Tables Vol C Tables 4.2.6.8 and 6.1.1.4'

loop_
_geom_angle_atom_site_label_1
_geom_angle_atom_site_label_2
_geom_angle_atom_site_label_3
_geom_angle
C1 Pd1 P2 85.80(9)
C1 Pd1 P1 88.31(9)
P2 Pd1 P1 173.77(3)
C1 Pd1 I1 173.84(10)
P2 Pd1 I1 95.40(2)
P1 Pd1 I1 90.67(2)
C23 P1 C17 106.64(15)
C23 P1 C11 105.24(16)
C17 P1 C11 101.11(15)
C23 P1 Pd1 110.50(11)
C17 P1 Pd1 117.57(11)
C11 P1 Pd1 114.64(11)
C41 P2 C35 107.75(15)
C41 P2 C29 103.37(15)
C35 P2 C29 101.47(15)
C41 P2 Pd1 114.85(11)
C35 P2 Pd1 112.72(11)
C29 P2 Pd1 115.42(10)
C9 O2 C10 114.9(3)
C1 N1 C8 110.2(3)
N1 C1 C2 108.1(3)
N1 C1 Pd1 119.4(2)
C2 C1 Pd1 132.5(3)
C1 C2 C9 126.5(3)
C1 C2 C3 108.2(3)
C9 C2 C3 125.3(3)
C4 C3 C8 119.2(3)
C4 C3 C2 135.2(3)
C8 C3 C2 105.6(3)
C5 C4 C3 118.1(4)
C6 C5 C4 122.0(4)
C5 C6 C7 122.2(4)
C6 C7 C8 115.7(4)
N1 C8 C7 129.2(3)
N1 C8 C3 107.9(3)
C7 C8 C3 122.9(3)
O1 C9 O2 121.3(3)
O1 C9 C2 125.4(3)
O2 C9 C2 113.2(3)
C12 C11 C16 118.7(4)
C12 C11 P1 123.1(3)
C16 C11 P1 117.8(3)
C11 C12 C13 119.7(5)
C14 C13 C12 120.9(5)
C15 C14 C13 120.0(4)
C14 C15 C16 120.4(5)
C11 C16 C15 120.2(5)
C22 C17 C18 119.1(3)
C22 C17 P1 121.3(2)
C18 C17 P1 119.6(3)
C19 C18 C17 120.6(3)
C18 C19 C20 120.2(3)
C21 C20 C19 120.0(3)
C20 C21 C22 120.2(3)
C17 C22 C21 119.8(3)
C24 C23 C28 119.2(3)
C24 C23 P1 123.5(3)
C28 C23 P1 117.3(3)
C25 C24 C23 119.9(3)
C26 C25 C24 120.8(3)
C25 C26 C27 119.6(3)
C28 C27 C26 120.2(3)
C27 C28 C23 120.2(3)
C30 C29 C34 118.5(3)
C30 C29 P2 121.1(3)
C34 C29 P2 120.2(3)
C31 C30 C29 120.4(3)
C32 C31 C30 120.6(3)
C33 C32 C31 119.1(3)
C34 C33 C32 120.7(3)
C33 C34 C29 120.7(3)
C36 C35 C40 118.8(3)
C36 C35 P2 118.3(3)
C40 C35 P2 122.6(3)
C37 C36 C35 120.2(3)
C38 C37 C36 120.7(4)
C37 C38 C39 119.5(3)
C38 C39 C40 120.3(4)
C39 C40 C35 120.5(4)
C42 C41 C46 119.3(3)
C42 C41 P2 119.3(2)
C46 C41 P2 121.3(3)
C43 C42 C41 120.1(3)
C44 C43 C42 120.2(3)
C43 C44 C45 120.2(3)
C46 C45 C44 120.2(3)
C45 C46 C41 120.0(3)

loop_
_geom_bond_atom_site_label_1
_geom_bond_atom_site_label_2
_geom_bond_distance
Pd1 C1 1.983(3)
Pd1 P2 2.3344(9)
Pd1 P1 2.3380(9)
Pd1 I1 2.6693(5)
P1 C23 1.814(4)
P1 C17 1.823(3)
P1 C11 1.831(3)
P2 C41 1.821(3)
P2 C35 1.822(3)
P2 C29 1.827(3)
O1 C9 1.221(4)
O2 C9 1.366(4)
O2 C10 1.387(5)
N1 C1 1.366(4)
N1 C8 1.387(4)
C1 C2 1.383(5)
C2 C9 1.438(5)
C2 C3 1.447(4)
C3 C4 1.393(5)
C3 C8 1.409(5)
C4 C5 1.376(5)
C5 C6 1.374(6)
C6 C7 1.392(5)
C7 C8 1.393(5)
C11 C12 1.384(5)
C11 C16 1.390(6)
C12 C13 1.395(7)
C13 C14 1.361(9)
C14 C15 1.358(8)
C15 C16 1.396(6)
C17 C22 1.390(5)
C17 C18 1.399(5)
C18 C19 1.379(5)
C19 C20 1.384(5)
C20 C21 1.381(5)
C21 C22 1.402(5)
C23 C24 1.388(5)
C23 C28 1.399(5)
C24 C25 1.385(5)
C25 C26 1.379(5)
C26 C27 1.384(5)
C27 C28 1.383(5)
C29 C30 1.392(5)
C29 C34 1.396(5)
C30 C31 1.387(5)
C31 C32 1.385(5)
C32 C33 1.382(5)
C33 C34 1.379(5)
C35 C36 1.391(5)
C35 C40 1.392(5)
C36 C37 1.386(5)
C37 C38 1.379(6)
C38 C39 1.379(6)
C39 C40 1.387(5)
C41 C42 1.394(5)
C41 C46 1.399(4)
C42 C43 1.389(5)
C43 C44 1.377(5)
C44 C45 1.386(5)
C45 C46 1.385(5)

loop_
_geom_hbond_atom_site_label_D
_geom_hbond_atom_site_label_H
_geom_hbond_atom_site_label_A
_geom_hbond_distance_DH
_geom_hbond_distance_HA
_geom_hbond_distance_DA
_geom_hbond_angle_DHA
_geom_hbond_site_symmetry_A
N1 H1 I1 0.81(4) 3.07(4) 3.877(3) 174(4) 2_645
